data_2310642
loop_
_publ_author_name
'Nardelli, M.'
'Fava, G.'
'Giraldi, G.'

_publ_section_title
;
 The crystal and molecular structure of bis-biuret-zinc chloride
;
_journal_name_full 'Acta Crystallographica (1,1948-23,1967)'
_journal_page_first 343
_journal_page_last 352
_journal_volume 16
_journal_year 1963
_chemical_formula_sum 'C4 H10 Cl2 N6 O4 Zn'
_chemical_name_systematic '(Zn (C2 H5 N3 O2)2) Cl2'
_space_group_IT_number 14
_symmetry_space_group_name_Hall '-P 2ybc'
_symmetry_space_group_name_H-M 'P 1 21/c 1'
_cell_angle_alpha 90
_cell_angle_beta 124.7
_cell_angle_gamma 90
_cell_formula_units_Z 2
_cell_length_a 8.02
_cell_length_b 7.26
_cell_length_c 11.54
_cell_volume 552.414
_citation_journal_id_ASTM ACCRA9
_cod_data_source_file Nardelli_ACCRA9_1963_1907.cif
_cod_data_source_block C4H10Cl2N6O4Zn1
_cod_original_cell_volume 552.4141
_cod_original_formula_sum 'C4 H10 Cl2 N6 O4 Zn1'
_cod_database_code 2310642

loop_
_symmetry_equiv_pos_as_xyz
x,y,z
-x,y+1/2,-z+1/2
-x,-y,-z
x,-y-1/2,z-1/2

loop_
_atom_site_label
_atom_site_type_symbol
_atom_site_fract_x
_atom_site_fract_y
_atom_site_fract_z
_atom_site_occupancy
_atom_site_U_iso_or_equiv
H4 H+1 0.241 -0.071 0.397 1 0.0
Cl1 Cl-1 0.3271 -0.0538 0.2391 1 0.0
C2 C+4 0.1603 0.1655 0.4491 1 0.0
Zn1 Zn+2 0 0 0 1 0.0
H2 H+1 0.397 0.419 0.29 1 0.0
H5 H+1 0.307 0.193 0.351 1 0.0
H3 H+1 0.118 -0.1 0.486 1 0.0
O1 O-2 0.1499 0.5602 0.4088 1 0.0
N2 N-3 0.3275 0.5121 0.3187 1 0.0
O2 O-2 0.0789 0.2336 0.5042 1 0.0
N1 N-3 0.2368 0.2667 0.3896 1 0.0
C1 C+4 0.232 0.4511 0.375 1 0.0
H1 H+1 0.333 0.652 0.303 1 0.0
N3 N-3 0.1761 -0.0147 0.4448 1 0.0
